data_7252145
loop_
_publ_author_name
'Veeraraghavulu, Tiruveedi'
'Mukundram, N. S.'
'Yarasi, Soujanya'
'Nechipadappu, Sunil Kumar'
'Balasubramanian, Sridhar'

_publ_section_title
;
 Structural Diversity and Stability of Mycophenolic Acid with Insights
 into Coformer induced Polymorphism and Solid-State Characterization
;
_journal_name_full CrystEngComm
_journal_paper_doi 10.1039/D6CE00311G
_journal_year 2026
_chemical_formula_moiety 'C17 H20 O6'
_chemical_formula_sum 'C17 H20 O6'
_chemical_formula_weight 320.33
_chemical_name_common MPA-FII
_space_group_crystal_system orthorhombic
_space_group_IT_number 33
_space_group_name_Hall 'P 2c -2n'
_space_group_name_H-M_alt 'P n a 21'
_atom_sites_solution_hydrogens mixed
_audit_creation_method SHELXL-2025/1
_audit_update_record
;
2026-04-17 deposited with the CCDC.	2026-06-23 downloaded from the CCDC.
;
_cell_angle_alpha 90
_cell_angle_beta 90
_cell_angle_gamma 90
_cell_formula_units_Z 8
_cell_length_a 16.845(16)
_cell_length_b 4.388(4)
_cell_length_c 42.93(4)
_cell_measurement_reflns_used 2565
_cell_measurement_temperature 100(2)
_cell_measurement_theta_max 20.9555
_cell_measurement_theta_min 2.5975
_cell_volume 3173(5)
_computing_cell_refinement '<i>SAINT</i> (Bruker, 2019)'
_computing_data_collection '<i>APEX5</i> (Bruker, 2023)'
_computing_data_reduction 'Bruker SAINT'
_computing_molecular_graphics 'Bruker SHELXTL'
_computing_publication_material 'Bruker SHELXTL'
_computing_structure_refinement 'SHELXL-2018/3 (Sheldrick, 2019)'
_computing_structure_solution 'SHELXT 2018/2 (Sheldrick, 2019)'
_diffrn_ambient_temperature 100(2)
_diffrn_detector_area_resol_mean 7.391
_diffrn_measured_fraction_theta_full 0.999
_diffrn_measured_fraction_theta_max 0.998
_diffrn_measurement_device_type 'Bruker D8 VENTURE PHOTON III C14'
_diffrn_measurement_method '\w and \f scans'
_diffrn_radiation_type MoK\a
_diffrn_radiation_wavelength 0.71073
_diffrn_reflns_av_R_equivalents 0.0846
_diffrn_reflns_av_unetI/netI 0.1721
_diffrn_reflns_Laue_measured_fraction_full 0.999
_diffrn_reflns_Laue_measured_fraction_max 0.998
_diffrn_reflns_limit_h_max 16
_diffrn_reflns_limit_h_min -21
_diffrn_reflns_limit_k_max 5
_diffrn_reflns_limit_k_min -5
_diffrn_reflns_limit_l_max 55
_diffrn_reflns_limit_l_min -55
_diffrn_reflns_number 15910
_diffrn_reflns_point_group_measured_fraction_full 0.974
_diffrn_reflns_point_group_measured_fraction_max 0.961
_diffrn_reflns_theta_full 25.242
_diffrn_reflns_theta_max 27.499
_diffrn_reflns_theta_min 1.897
_diffrn_source 'Incoatec I\mS 3.0'
_exptl_absorpt_coefficient_mu 0.102
_exptl_absorpt_correction_T_max 0.7461
_exptl_absorpt_correction_T_min 0.5151
_exptl_absorpt_correction_type multi-scan
_exptl_absorpt_process_details
;
 SADABS 2016/2: Krause, L., Herbst-Irmer, R., Sheldrick G.M. & Stalke D.,
 J. Appl. Cryst. 48 (2015) 3-10
;
_exptl_crystal_colour COLOURLESS
_exptl_crystal_density_diffrn 1.341
_exptl_crystal_description PLATE
_exptl_crystal_F_000 1360
_exptl_crystal_size_max 0.170
_exptl_crystal_size_mid 0.110
_exptl_crystal_size_min 0.070
_refine_diff_density_max 0.193
_refine_diff_density_min -0.163
_refine_diff_density_rms 0.042
_refine_ls_abs_structure_details
;
 Flack x determined using 998 quotients [(I+)-(I-)]/[(I+)+(I-)]
 (Parsons, Flack and Wagner, Acta Cryst. B69 (2013) 249-259).
;
_refine_ls_abs_structure_Flack -1.6(10)
_refine_ls_extinction_method none
_refine_ls_goodness_of_fit_ref 0.969
_refine_ls_hydrogen_treatment mixed
_refine_ls_matrix_type full
_refine_ls_number_parameters 437
_refine_ls_number_reflns 7006
_refine_ls_number_restraints 5
_refine_ls_restrained_S_all 0.968
_refine_ls_R_factor_all 0.1705
_refine_ls_R_factor_gt 0.0667
_refine_ls_shift/su_max 0.002
_refine_ls_shift/su_mean 0.000
_refine_ls_structure_factor_coef Fsqd
_refine_ls_weighting_details 'w=1/[\s^2^(Fo^2^)] where P=(Fo^2^+2Fc^2^)/3'
_refine_ls_weighting_scheme calc
_refine_ls_wR_factor_gt 0.1489
_refine_ls_wR_factor_ref 0.1977
_reflns_Friedel_coverage 0.901
_reflns_Friedel_fraction_full 0.949
_reflns_Friedel_fraction_max 0.923
_reflns_number_gt 3161
_reflns_number_total 7006
_reflns_threshold_expression 'I > 2\s(I)'
_cod_data_source_file d6ce00311g2.cif
_cod_data_source_block mo_VA141_0m_a_MPA-FII
_cod_database_code 7252145
_shelx_shelxl_version_number 2025/1
_shelx_space_group_comment
;
The symmetry employed for this shelxl refinement is uniquely defined
by the following loop, which should always be used as a source of
symmetry information in preference to the above space-group names.
They are only intended as comments.
;
_shelx_estimated_absorpt_t_min 0.983
_shelx_estimated_absorpt_t_max 0.993

loop_
_space_group_symop_operation_xyz
'x, y, z'
'-x, -y, z+1/2'
'x+1/2, -y+1/2, z'
'-x+1/2, y+1/2, z+1/2'

loop_
_atom_site_label
_atom_site_type_symbol
_atom_site_fract_x
_atom_site_fract_y
_atom_site_fract_z
_atom_site_U_iso_or_equiv
_atom_site_adp_type
_atom_site_occupancy
_atom_site_site_symmetry_order
_atom_site_calc_flag
_atom_site_refinement_flags_posn
_atom_site_refinement_flags_adp
_atom_site_refinement_flags_occupancy
_atom_site_disorder_assembly
_atom_site_disorder_group
C1A C 0.2881(5) 0.212(2) 0.27320(19) 0.061(2) Uani 1 1 d . . . . .
H1AA H 0.269254 0.002763 0.277487 0.074 Uiso 1 1 calc R U . . .
H1AB H 0.255097 0.301917 0.256477 0.074 Uiso 1 1 calc R U . . .
C2A C 0.2846(4) 0.4030(17) 0.30193(17) 0.0431(18) Uani 1 1 d . . . . .
C3A C 0.3603(4) 0.5023(19) 0.30814(15) 0.046(2) Uani 1 1 d . . . . .
C4A C 0.4131(6) 0.384(2) 0.2841(2) 0.057(2) Uani 1 1 d . . . . .
C5A C 0.2207(4) 0.476(2) 0.32079(16) 0.046(2) Uani 1 1 d . . . . .
C6A C 0.2397(5) 0.6671(19) 0.34584(18) 0.052(2) Uani 1 1 d . . . . .
C7A C 0.3160(5) 0.7768(18) 0.35254(18) 0.048(2) Uani 1 1 d . . . . .
C8A C 0.3761(5) 0.692(2) 0.33217(19) 0.051(2) Uani 1 1 d . . . . .
C9A C 0.1375(5) 0.371(2) 0.3128(2) 0.066(3) Uani 1 1 d . . . . .
H9AA H 0.115629 0.501810 0.296411 0.098 Uiso 1 1 calc R U . . .
H9AB H 0.103838 0.385063 0.331420 0.098 Uiso 1 1 calc R U . . .
H9AC H 0.139001 0.159795 0.305554 0.098 Uiso 1 1 calc R U . . .
C10A C 0.1584(6) 0.563(3) 0.3885(2) 0.089(3) Uani 1 1 d . . . . .
H10A H 0.163031 0.353140 0.380873 0.133 Uiso 1 1 calc R U . . .
H10B H 0.103556 0.601369 0.395061 0.133 Uiso 1 1 calc R U . . .
H10C H 0.194173 0.592368 0.406218 0.133 Uiso 1 1 calc R U . . .
C11A C 0.3342(6) 0.983(2) 0.37971(16) 0.060(2) Uani 1 1 d . . . . .
H11A H 0.364522 1.161433 0.372225 0.072 Uiso 1 1 calc R U . . .
H11B H 0.283776 1.057497 0.388763 0.072 Uiso 1 1 calc R U . . .
C12A C 0.3808(5) 0.8242(19) 0.40434(19) 0.054(2) Uani 1 1 d . . . . .
H12A H 0.426452 0.714927 0.397704 0.065 Uiso 1 1 calc R U . . .
C13A C 0.3648(5) 0.8201(19) 0.43501(18) 0.052(2) Uani 1 1 d . . . . .
C14A C 0.4189(5) 0.672(2) 0.45850(18) 0.054(2) Uani 1 1 d . . . . .
H14A H 0.436901 0.830462 0.473315 0.065 Uiso 1 1 calc R U . . .
H14B H 0.387535 0.521446 0.470479 0.065 Uiso 1 1 calc R U . . .
C15A C 0.4911(5) 0.513(2) 0.44569(17) 0.055(2) Uani 1 1 d . . . . .
H15A H 0.473590 0.343350 0.432154 0.066 Uiso 1 1 calc R U . . .
H15B H 0.521084 0.658643 0.432552 0.066 Uiso 1 1 calc R U . . .
C16A C 0.5452(5) 0.390(2) 0.46992(19) 0.057(2) Uani 1 1 d . . . . .
C17A C 0.2913(5) 0.957(2) 0.44937(18) 0.066(3) Uani 1 1 d . . . . .
H17A H 0.302883 1.021030 0.470747 0.099 Uiso 1 1 calc R U . . .
H17B H 0.248736 0.804167 0.449608 0.099 Uiso 1 1 calc R U . . .
H17C H 0.274344 1.133382 0.437099 0.099 Uiso 1 1 calc R U . . .
O1A O 0.3719(4) 0.2109(15) 0.26431(14) 0.0693(18) Uani 1 1 d . . . . .
O2A O 0.4835(3) 0.4280(16) 0.28144(14) 0.0754(19) Uani 1 1 d . . . . .
O3A O 0.4518(4) 0.7951(16) 0.33746(16) 0.0682(18) Uani 1 1 d D . . . .
H3AO H 0.475(6) 0.70(2) 0.3224(18) 0.11(5) Uiso 1 1 d D . . . .
O4A O 0.1789(4) 0.7666(14) 0.36453(15) 0.0645(17) Uani 1 1 d . . . . .
O5A O 0.6004(5) 0.2118(18) 0.45958(14) 0.078(2) Uani 1 1 d D . . . .
H5AO H 0.633(4) 0.158(19) 0.4742(14) 0.06(3) Uiso 1 1 d D . . . .
O6A O 0.5389(4) 0.4603(17) 0.49758(12) 0.083(2) Uani 1 1 d . . . . .
C1B C 0.9659(5) 0.403(2) 0.72630(17) 0.053(2) Uani 1 1 d . . . . .
H1BA H 0.998721 0.318577 0.743392 0.064 Uiso 1 1 calc R U . . .
H1BB H 0.986349 0.607436 0.720778 0.064 Uiso 1 1 calc R U . . .
C2B C 0.9674(4) 0.1933(17) 0.69822(15) 0.0421(18) Uani 1 1 d . . . . .
C3B C 0.8907(4) 0.1006(19) 0.69379(16) 0.0461(18) Uani 1 1 d . . . . .
C4B C 0.8391(6) 0.240(2) 0.71675(19) 0.056(2) Uani 1 1 d . . . . .
C5B C 1.0279(5) 0.096(2) 0.67989(18) 0.052(2) Uani 1 1 d . . . . .
C6B C 1.0058(5) -0.099(2) 0.65550(16) 0.049(2) Uani 1 1 d . . . . .
C7B C 0.9293(5) -0.1984(18) 0.65009(17) 0.043(2) Uani 1 1 d . . . . .
C8B C 0.8693(4) -0.099(2) 0.67034(16) 0.0443(19) Uani 1 1 d . . . . .
C9B C 1.1127(5) 0.190(2) 0.6851(3) 0.074(3) Uani 1 1 d . . . . .
H9BA H 1.148255 0.034161 0.676523 0.112 Uiso 1 1 calc R U . . .
H9BB H 1.122603 0.212543 0.707438 0.112 Uiso 1 1 calc R U . . .
H9BC H 1.122650 0.384885 0.674587 0.112 Uiso 1 1 calc R U . . .
C10B C 1.0897(7) -0.012(3) 0.6123(2) 0.099(4) Uani 1 1 d . . . . .
H10D H 1.130604 -0.112111 0.599774 0.149 Uiso 1 1 calc R U . . .
H10E H 1.111522 0.175057 0.621501 0.149 Uiso 1 1 calc R U . . .
H10F H 1.044289 0.040107 0.599066 0.149 Uiso 1 1 calc R U . . .
C11B C 0.9083(6) -0.419(2) 0.62445(16) 0.060(2) Uani 1 1 d . . . . .
H11C H 0.877179 -0.589371 0.633391 0.072 Uiso 1 1 calc R U . . .
H11D H 0.957763 -0.505186 0.615657 0.072 Uiso 1 1 calc R U . . .
C12B C 0.8609(5) -0.2734(19) 0.59852(17) 0.052(2) Uani 1 1 d . . . . .
H12B H 0.814980 -0.162101 0.604511 0.062 Uiso 1 1 calc R U . . .
C13B C 0.8766(5) -0.2846(18) 0.56848(18) 0.047(2) Uani 1 1 d . . . . .
C14B C 0.8214(5) -0.150(2) 0.54402(18) 0.059(2) Uani 1 1 d . . . . .
H14C H 0.852155 -0.006744 0.530973 0.071 Uiso 1 1 calc R U . . .
H14D H 0.802770 -0.317343 0.530332 0.071 Uiso 1 1 calc R U . . .
C15B C 0.7494(5) 0.016(2) 0.55684(16) 0.056(2) Uani 1 1 d . . . . .
H15C H 0.720192 -0.121902 0.571072 0.067 Uiso 1 1 calc R U . . .
H15D H 0.767364 0.194188 0.569059 0.067 Uiso 1 1 calc R U . . .
C16B C 0.6940(5) 0.122(2) 0.53121(19) 0.054(2) Uani 1 1 d . . . . .
C17B C 0.9480(5) -0.436(2) 0.55496(18) 0.071(3) Uani 1 1 d . . . . .
H17D H 0.931485 -0.614189 0.542776 0.107 Uiso 1 1 calc R U . . .
H17E H 0.983361 -0.501798 0.571814 0.107 Uiso 1 1 calc R U . . .
H17F H 0.976145 -0.292544 0.541416 0.107 Uiso 1 1 calc R U . . .
O1B O 0.8843(4) 0.4191(14) 0.73534(12) 0.0644(16) Uani 1 1 d . . . . .
O2B O 0.7690(4) 0.2077(15) 0.72045(15) 0.0733(19) Uani 1 1 d . . . . .
O3B O 0.7930(4) -0.1933(16) 0.66657(15) 0.0636(17) Uani 1 1 d D . . . .
H3BA H 0.769(6) -0.09(3) 0.681(2) 0.12(5) Uiso 1 1 d D . . . .
O4B O 1.0644(4) -0.2118(15) 0.63657(15) 0.0699(19) Uani 1 1 d . . . . .
O5B O 0.6394(5) 0.3007(19) 0.54149(15) 0.087(2) Uani 1 1 d D . . . .
H5BO H 0.609(5) 0.36(3) 0.5264(18) 0.12(5) Uiso 1 1 d D . . . .
O6B O 0.6998(4) 0.0498(17) 0.50464(12) 0.080(2) Uani 1 1 d . . . . .

loop_
_atom_site_aniso_label
_atom_site_aniso_U_11
_atom_site_aniso_U_22
_atom_site_aniso_U_33
_atom_site_aniso_U_23
_atom_site_aniso_U_13
_atom_site_aniso_U_12
C1A 0.070(6) 0.067(7) 0.048(5) -0.003(4) -0.013(4) 0.016(5)
C2A 0.046(5) 0.043(5) 0.041(4) 0.015(4) -0.002(4) 0.002(4)
C3A 0.039(4) 0.061(6) 0.038(4) 0.016(4) 0.005(3) 0.003(4)
C4A 0.051(6) 0.073(7) 0.046(5) 0.021(5) 0.009(5) 0.011(5)
C5A 0.027(4) 0.068(6) 0.044(4) 0.010(4) 0.002(3) 0.004(4)
C6A 0.046(5) 0.060(6) 0.051(5) 0.009(4) 0.008(4) 0.014(4)
C7A 0.048(5) 0.055(6) 0.040(4) 0.008(4) -0.003(4) 0.005(4)
C8A 0.042(5) 0.058(6) 0.052(5) 0.008(4) -0.001(4) -0.001(4)
C9A 0.042(5) 0.099(8) 0.056(5) 0.010(5) -0.004(4) 0.003(5)
C10A 0.096(8) 0.090(9) 0.080(6) 0.027(6) 0.045(6) 0.016(6)
C11A 0.073(6) 0.064(7) 0.042(4) -0.001(4) -0.006(4) -0.001(5)
C12A 0.062(6) 0.055(6) 0.045(5) 0.004(4) -0.004(4) 0.004(4)
C13A 0.064(6) 0.051(6) 0.040(5) 0.003(4) 0.002(4) -0.005(4)
C14A 0.055(5) 0.069(7) 0.039(4) -0.007(4) 0.001(4) -0.012(4)
C15A 0.069(5) 0.062(6) 0.034(3) 0.006(4) -0.012(4) -0.009(4)
C16A 0.058(6) 0.075(7) 0.040(4) -0.001(5) -0.006(4) -0.009(5)
C17A 0.075(6) 0.078(7) 0.046(4) -0.007(4) 0.001(4) 0.017(5)
O1A 0.077(5) 0.081(5) 0.050(3) -0.004(3) 0.013(3) 0.021(3)
O2A 0.050(4) 0.109(6) 0.067(4) 0.022(4) 0.018(3) 0.017(4)
O3A 0.043(4) 0.095(5) 0.066(4) 0.013(4) 0.000(3) -0.007(3)
O4A 0.061(4) 0.072(4) 0.060(4) 0.009(3) 0.027(3) 0.011(3)
O5A 0.069(5) 0.128(7) 0.036(4) -0.011(3) -0.005(3) 0.020(4)
O6A 0.089(5) 0.121(6) 0.038(3) -0.018(3) -0.013(3) 0.027(4)
C1B 0.065(6) 0.057(6) 0.039(4) 0.004(4) -0.009(4) 0.008(4)
C2B 0.045(5) 0.050(5) 0.031(4) 0.006(3) -0.004(3) 0.010(4)
C3B 0.046(5) 0.056(5) 0.037(4) 0.005(4) -0.001(3) 0.001(4)
C4B 0.062(6) 0.068(7) 0.037(4) 0.001(4) 0.000(5) 0.009(5)
C5B 0.046(5) 0.053(6) 0.056(5) 0.008(4) -0.010(4) -0.001(4)
C6B 0.054(5) 0.054(6) 0.041(4) 0.012(4) 0.008(4) 0.015(4)
C7B 0.053(5) 0.043(5) 0.033(4) 0.006(3) -0.002(4) 0.008(4)
C8B 0.045(5) 0.051(5) 0.037(4) 0.005(4) 0.001(3) 0.003(4)
C9B 0.045(5) 0.088(8) 0.091(8) 0.008(6) -0.016(5) 0.002(4)
C10B 0.110(9) 0.091(9) 0.096(7) 0.026(7) 0.067(7) 0.018(7)
C11B 0.088(6) 0.058(6) 0.034(4) 0.002(4) -0.008(4) 0.004(5)
C12B 0.068(6) 0.051(6) 0.036(4) 0.005(3) -0.006(4) -0.006(4)
C13B 0.063(6) 0.045(5) 0.032(4) -0.001(3) -0.003(4) -0.003(4)
C14B 0.066(6) 0.073(7) 0.038(4) 0.009(4) 0.004(4) 0.003(5)
C15B 0.060(5) 0.073(6) 0.036(4) 0.000(4) -0.004(4) -0.002(4)
C16B 0.039(5) 0.080(7) 0.042(5) -0.006(4) 0.006(4) -0.005(5)
C17B 0.090(7) 0.080(7) 0.044(4) -0.003(5) 0.008(5) 0.003(5)
O1B 0.074(4) 0.081(5) 0.038(3) 0.000(3) -0.003(3) 0.007(3)
O2B 0.054(4) 0.103(6) 0.063(4) 0.018(3) 0.016(3) 0.012(3)
O3B 0.052(4) 0.087(5) 0.052(4) 0.011(3) -0.010(3) -0.011(3)
O4B 0.076(5) 0.066(5) 0.068(4) 0.017(3) 0.028(4) 0.026(3)
O5B 0.082(6) 0.135(7) 0.045(4) -0.016(4) -0.012(4) 0.019(5)
O6B 0.086(5) 0.120(6) 0.034(3) -0.014(3) -0.008(3) 0.025(4)

loop_
_atom_type_symbol
_atom_type_description
_atom_type_scat_dispersion_real
_atom_type_scat_dispersion_imag
_atom_type_scat_source
C C 0.0033 0.0016 'International Tables Vol C Tables 4.2.6.8 and 6.1.1.4'
H H 0.0000 0.0000 'International Tables Vol C Tables 4.2.6.8 and 6.1.1.4'
O O 0.0106 0.0060 'International Tables Vol C Tables 4.2.6.8 and 6.1.1.4'

loop_
_geom_angle_atom_site_label_1
_geom_angle_atom_site_label_2
_geom_angle_atom_site_label_3
_geom_angle
_geom_angle_site_symmetry_1
_geom_angle_site_symmetry_3
_geom_angle_publ_flag
O1A C1A C2A 104.9(7) . . ?
O1A C1A H1AA 110.8 . . ?
C2A C1A H1AA 110.8 . . ?
O1A C1A H1AB 110.8 . . ?
C2A C1A H1AB 110.8 . . ?
H1AA C1A H1AB 108.8 . . ?
C3A C2A C5A 122.4(7) . . ?
C3A C2A C1A 107.6(7) . . ?
C5A C2A C1A 130.0(8) . . ?
C8A C3A C2A 121.7(7) . . ?
C8A C3A C4A 129.7(8) . . ?
C2A C3A C4A 108.4(8) . . ?
O2A C4A O1A 123.0(8) . . ?
O2A C4A C3A 127.5(9) . . ?
O1A C4A C3A 109.5(8) . . ?
C2A C5A C6A 114.1(7) . . ?
C2A C5A C9A 121.3(7) . . ?
C6A C5A C9A 124.5(7) . . ?
O4A C6A C7A 117.1(8) . . ?
O4A C6A C5A 117.9(7) . . ?
C7A C6A C5A 125.0(7) . . ?
C8A C7A C6A 116.6(8) . . ?
C8A C7A C11A 120.0(8) . . ?
C6A C7A C11A 123.4(7) . . ?
C3A C8A O3A 120.8(7) . . ?
C3A C8A C7A 120.1(7) . . ?
O3A C8A C7A 119.1(8) . . ?
C5A C9A H9AA 109.5 . . ?
C5A C9A H9AB 109.5 . . ?
H9AA C9A H9AB 109.5 . . ?
C5A C9A H9AC 109.5 . . ?
H9AA C9A H9AC 109.5 . . ?
H9AB C9A H9AC 109.5 . . ?
O4A C10A H10A 109.5 . . ?
O4A C10A H10B 109.5 . . ?
H10A C10A H10B 109.5 . . ?
O4A C10A H10C 109.5 . . ?
H10A C10A H10C 109.5 . . ?
H10B C10A H10C 109.5 . . ?
C12A C11A C7A 112.2(7) . . ?
C12A C11A H11A 109.2 . . ?
C7A C11A H11A 109.2 . . ?
C12A C11A H11B 109.2 . . ?
C7A C11A H11B 109.2 . . ?
H11A C11A H11B 107.9 . . ?
C13A C12A C11A 126.6(9) . . ?
C13A C12A H12A 116.7 . . ?
C11A C12A H12A 116.7 . . ?
C12A C13A C14A 122.7(8) . . ?
C12A C13A C17A 124.1(8) . . ?
C14A C13A C17A 113.3(7) . . ?
C15A C14A C13A 116.4(7) . . ?
C15A C14A H14A 108.2 . . ?
C13A C14A H14A 108.2 . . ?
C15A C14A H14B 108.2 . . ?
C13A C14A H14B 108.2 . . ?
H14A C14A H14B 107.3 . . ?
C16A C15A C14A 114.1(7) . . ?
C16A C15A H15A 108.7 . . ?
C14A C15A H15A 108.7 . . ?
C16A C15A H15B 108.7 . . ?
C14A C15A H15B 108.7 . . ?
H15A C15A H15B 107.6 . . ?
O6A C16A O5A 123.0(8) . . ?
O6A C16A C15A 122.2(8) . . ?
O5A C16A C15A 114.8(7) . . ?
C13A C17A H17A 109.5 . . ?
C13A C17A H17B 109.5 . . ?
H17A C17A H17B 109.5 . . ?
C13A C17A H17C 109.5 . . ?
H17A C17A H17C 109.5 . . ?
H17B C17A H17C 109.5 . . ?
C4A O1A C1A 109.5(6) . . ?
C8A O3A H3AO 99(8) . . ?
C6A O4A C10A 114.2(7) . . ?
C16A O5A H5AO 112(6) . . ?
O1B C1B C2B 105.1(6) . . ?
O1B C1B H1BA 110.7 . . ?
C2B C1B H1BA 110.7 . . ?
O1B C1B H1BB 110.7 . . ?
C2B C1B H1BB 110.7 . . ?
H1BA C1B H1BB 108.8 . . ?
C5B C2B C3B 122.4(7) . . ?
C5B C2B C1B 131.6(8) . . ?
C3B C2B C1B 106.0(6) . . ?
C2B C3B C8B 122.4(7) . . ?
C2B C3B C4B 110.2(7) . . ?
C8B C3B C4B 127.4(7) . . ?
O2B C4B O1B 123.0(8) . . ?
O2B C4B C3B 128.9(9) . . ?
O1B C4B C3B 108.0(8) . . ?
C2B C5B C6B 115.2(7) . . ?
C2B C5B C9B 122.8(8) . . ?
C6B C5B C9B 121.9(8) . . ?
O4B C6B C7B 117.3(8) . . ?
O4B C6B C5B 118.2(8) . . ?
C7B C6B C5B 124.4(7) . . ?
C6B C7B C8B 118.1(7) . . ?
C6B C7B C11B 123.0(8) . . ?
C8B C7B C11B 118.9(8) . . ?
O3B C8B C3B 121.7(7) . . ?
O3B C8B C7B 120.9(8) . . ?
C3B C8B C7B 117.5(7) . . ?
C5B C9B H9BA 109.5 . . ?
C5B C9B H9BB 109.5 . . ?
H9BA C9B H9BB 109.5 . . ?
C5B C9B H9BC 109.5 . . ?
H9BA C9B H9BC 109.5 . . ?
H9BB C9B H9BC 109.5 . . ?
O4B C10B H10D 109.5 . . ?
O4B C10B H10E 109.5 . . ?
H10D C10B H10E 109.5 . . ?
O4B C10B H10F 109.5 . . ?
H10D C10B H10F 109.5 . . ?
H10E C10B H10F 109.5 . . ?
C7B C11B C12B 113.0(7) . . ?
C7B C11B H11C 109.0 . . ?
C12B C11B H11C 109.0 . . ?
C7B C11B H11D 109.0 . . ?
C12B C11B H11D 109.0 . . ?
H11C C11B H11D 107.8 . . ?
C13B C12B C11B 126.8(9) . . ?
C13B C12B H12B 116.6 . . ?
C11B C12B H12B 116.6 . . ?
C12B C13B C17B 124.0(8) . . ?
C12B C13B C14B 122.6(8) . . ?
C17B C13B C14B 113.4(7) . . ?
C15B C14B C13B 115.1(7) . . ?
C15B C14B H14C 108.5 . . ?
C13B C14B H14C 108.5 . . ?
C15B C14B H14D 108.5 . . ?
C13B C14B H14D 108.5 . . ?
H14C C14B H14D 107.5 . . ?
C16B C15B C14B 112.1(6) . . ?
C16B C15B H15C 109.2 . . ?
C14B C15B H15C 109.2 . . ?
C16B C15B H15D 109.2 . . ?
C14B C15B H15D 109.2 . . ?
H15C C15B H15D 107.9 . . ?
O6B C16B O5B 123.4(8) . . ?
O6B C16B C15B 124.4(8) . . ?
O5B C16B C15B 112.3(7) . . ?
C13B C17B H17D 109.5 . . ?
C13B C17B H17E 109.5 . . ?
H17D C17B H17E 109.5 . . ?
C13B C17B H17F 109.5 . . ?
H17D C17B H17F 109.5 . . ?
H17E C17B H17F 109.5 . . ?
C4B O1B C1B 110.6(7) . . ?
C8B O3B H3BA 101(8) . . ?
C6B O4B C10B 115.2(7) . . ?
C16B O5B H5BO 110(8) . . ?

loop_
_geom_bond_atom_site_label_1
_geom_bond_atom_site_label_2
_geom_bond_distance
_geom_bond_site_symmetry_2
_geom_bond_publ_flag
C1A O1A 1.461(10) . ?
C1A C2A 1.492(11) . ?
C1A H1AA 0.9900 . ?
C1A H1AB 0.9900 . ?
C2A C3A 1.373(10) . ?
C2A C5A 1.384(10) . ?
C3A C8A 1.353(11) . ?
C3A C4A 1.459(11) . ?
C4A O2A 1.205(10) . ?
C4A O1A 1.335(11) . ?
C5A C6A 1.402(11) . ?
C5A C9A 1.514(11) . ?
C6A O4A 1.373(10) . ?
C6A C7A 1.402(12) . ?
C7A C8A 1.389(11) . ?
C7A C11A 1.507(11) . ?
C8A O3A 1.370(10) . ?
C9A H9AA 0.9800 . ?
C9A H9AB 0.9800 . ?
C9A H9AC 0.9800 . ?
C10A O4A 1.406(11) . ?
C10A H10A 0.9800 . ?
C10A H10B 0.9800 . ?
C10A H10C 0.9800 . ?
C11A C12A 1.489(11) . ?
C11A H11A 0.9900 . ?
C11A H11B 0.9900 . ?
C12A C13A 1.344(11) . ?
C12A H12A 0.9500 . ?
C13A C14A 1.507(12) . ?
C13A C17A 1.508(11) . ?
C14A C15A 1.506(11) . ?
C14A H14A 0.9900 . ?
C14A H14B 0.9900 . ?
C15A C16A 1.484(11) . ?
C15A H15A 0.9900 . ?
C15A H15B 0.9900 . ?
C16A O6A 1.231(9) . ?
C16A O5A 1.293(11) . ?
C17A H17A 0.9800 . ?
C17A H17B 0.9800 . ?
C17A H17C 0.9800 . ?
O3A H3AO 0.864(15) . ?
O5A H5AO 0.862(15) . ?
C1B O1B 1.431(9) . ?
C1B C2B 1.517(10) . ?
C1B H1BA 0.9900 . ?
C1B H1BB 0.9900 . ?
C2B C5B 1.357(10) . ?
C2B C3B 1.367(10) . ?
C3B C8B 1.383(11) . ?
C3B C4B 1.450(11) . ?
C4B O2B 1.201(10) . ?
C4B O1B 1.353(11) . ?
C5B C6B 1.403(11) . ?
C5B C9B 1.505(11) . ?
C6B O4B 1.371(10) . ?
C6B C7B 1.380(12) . ?
C7B C8B 1.402(11) . ?
C7B C11B 1.508(11) . ?
C8B O3B 1.360(10) . ?
C9B H9BA 0.9800 . ?
C9B H9BB 0.9800 . ?
C9B H9BC 0.9800 . ?
C10B O4B 1.427(11) . ?
C10B H10D 0.9800 . ?
C10B H10E 0.9800 . ?
C10B H10F 0.9800 . ?
C11B C12B 1.512(11) . ?
C11B H11C 0.9900 . ?
C11B H11D 0.9900 . ?
C12B C13B 1.318(11) . ?
C12B H12B 0.9500 . ?
C13B C17B 1.493(12) . ?
C13B C14B 1.521(11) . ?
C14B C15B 1.518(11) . ?
C14B H14C 0.9900 . ?
C14B H14D 0.9900 . ?
C15B C16B 1.517(11) . ?
C15B H15C 0.9900 . ?
C15B H15D 0.9900 . ?
C16B O6B 1.188(9) . ?
C16B O5B 1.287(11) . ?
C17B H17D 0.9800 . ?
C17B H17E 0.9800 . ?
C17B H17F 0.9800 . ?
O3B H3BA 0.863(15) . ?
O5B H5BO 0.863(15) . ?

loop_
_geom_hbond_atom_site_label_D
_geom_hbond_atom_site_label_H
_geom_hbond_atom_site_label_A
_geom_hbond_distance_DH
_geom_hbond_distance_HA
_geom_hbond_distance_DA
_geom_hbond_angle_DHA
_geom_hbond_site_symmetry_A
_geom_hbond_publ_flag
C1B H1BA O2A 0.99 2.39 3.267(10) 147.8 4_645 yes
C9B H9BC O4B 0.98 2.60 3.447(12) 144.8 1_565 yes
O3A H3AO O2A 0.864(15) 2.13(5) 2.943(10) 156(11) . yes
O5A H5AO O6B 0.862(15) 1.793(18) 2.655(9) 180(9) . yes
O3B H3BA O2B 0.863(15) 2.14(6) 2.935(10) 152(11) . yes
O5B H5BO O6A 0.863(15) 1.77(2) 2.628(10) 174(11) . yes

loop_
_geom_torsion_atom_site_label_1
_geom_torsion_atom_site_label_2
_geom_torsion_atom_site_label_3
_geom_torsion_atom_site_label_4
_geom_torsion
_geom_torsion_site_symmetry_1
_geom_torsion_site_symmetry_2
_geom_torsion_site_symmetry_3
_geom_torsion_site_symmetry_4
_geom_torsion_publ_flag
O1A C1A C2A C3A 0.7(8) . . . . ?
O1A C1A C2A C5A -178.1(7) . . . . ?
C5A C2A C3A C8A -3.9(11) . . . . ?
C1A C2A C3A C8A 177.1(7) . . . . ?
C5A C2A C3A C4A 179.6(7) . . . . ?
C1A C2A C3A C4A 0.6(8) . . . . ?
C8A C3A C4A O2A 2.4(14) . . . . ?
C2A C3A C4A O2A 178.5(8) . . . . ?
C8A C3A C4A O1A -178.0(8) . . . . ?
C2A C3A C4A O1A -1.9(9) . . . . ?
C3A C2A C5A C6A 2.3(10) . . . . ?
C1A C2A C5A C6A -179.0(8) . . . . ?
C3A C2A C5A C9A 178.0(8) . . . . ?
C1A C2A C5A C9A -3.2(12) . . . . ?
C2A C5A C6A O4A 175.8(7) . . . . ?
C9A C5A C6A O4A 0.2(12) . . . . ?
C2A C5A C6A C7A -1.2(11) . . . . ?
C9A C5A C6A C7A -176.8(8) . . . . ?
O4A C6A C7A C8A -175.5(7) . . . . ?
C5A C6A C7A C8A 1.5(12) . . . . ?
O4A C6A C7A C11A 3.0(11) . . . . ?
C5A C6A C7A C11A 180.0(8) . . . . ?
C2A C3A C8A O3A -178.2(7) . . . . ?
C4A C3A C8A O3A -2.5(13) . . . . ?
C2A C3A C8A C7A 4.1(12) . . . . ?
C4A C3A C8A C7A 179.8(8) . . . . ?
C6A C7A C8A C3A -2.9(11) . . . . ?
C11A C7A C8A C3A 178.6(8) . . . . ?
C6A C7A C8A O3A 179.5(7) . . . . ?
C11A C7A C8A O3A 0.9(11) . . . . ?
C8A C7A C11A C12A -71.8(10) . . . . ?
C6A C7A C11A C12A 109.7(9) . . . . ?
C7A C11A C12A C13A -130.7(9) . . . . ?
C11A C12A C13A C14A -175.4(8) . . . . ?
C11A C12A C13A C17A 5.6(15) . . . . ?
C12A C13A C14A C15A -2.8(12) . . . . ?
C17A C13A C14A C15A 176.3(8) . . . . ?
C13A C14A C15A C16A 176.0(7) . . . . ?
C14A C15A C16A O6A -12.5(13) . . . . ?
C14A C15A C16A O5A 169.4(8) . . . . ?
O2A C4A O1A C1A -178.0(8) . . . . ?
C3A C4A O1A C1A 2.3(9) . . . . ?
C2A C1A O1A C4A -1.9(9) . . . . ?
C7A C6A O4A C10A -97.6(10) . . . . ?
C5A C6A O4A C10A 85.2(10) . . . . ?
O1B C1B C2B C5B 179.6(8) . . . . ?
O1B C1B C2B C3B -1.7(8) . . . . ?
C5B C2B C3B C8B 0.1(11) . . . . ?
C1B C2B C3B C8B -178.8(7) . . . . ?
C5B C2B C3B C4B 180.0(7) . . . . ?
C1B C2B C3B C4B 1.1(8) . . . . ?
C2B C3B C4B O2B -178.3(9) . . . . ?
C8B C3B C4B O2B 1.6(15) . . . . ?
C2B C3B C4B O1B -0.1(9) . . . . ?
C8B C3B C4B O1B 179.8(8) . . . . ?
C3B C2B C5B C6B 1.8(11) . . . . ?
C1B C2B C5B C6B -179.7(8) . . . . ?
C3B C2B C5B C9B -178.4(8) . . . . ?
C1B C2B C5B C9B 0.2(13) . . . . ?
C2B C5B C6B O4B -178.4(7) . . . . ?
C9B C5B C6B O4B 1.7(11) . . . . ?
C2B C5B C6B C7B -1.7(11) . . . . ?
C9B C5B C6B C7B 178.5(8) . . . . ?
O4B C6B C7B C8B 176.4(7) . . . . ?
C5B C6B C7B C8B -0.3(11) . . . . ?
O4B C6B C7B C11B -0.6(11) . . . . ?
C5B C6B C7B C11B -177.3(8) . . . . ?
C2B C3B C8B O3B 178.9(7) . . . . ?
C4B C3B C8B O3B -1.0(13) . . . . ?
C2B C3B C8B C7B -2.2(11) . . . . ?
C4B C3B C8B C7B 178.0(8) . . . . ?
C6B C7B C8B O3B -178.8(7) . . . . ?
C11B C7B C8B O3B -1.7(11) . . . . ?
C6B C7B C8B C3B 2.2(10) . . . . ?
C11B C7B C8B C3B 179.4(7) . . . . ?
C6B C7B C11B C12B -110.6(9) . . . . ?
C8B C7B C11B C12B 72.4(10) . . . . ?
C7B C11B C12B C13B 128.4(9) . . . . ?
C11B C12B C13B C17B -3.0(15) . . . . ?
C11B C12B C13B C14B 175.1(8) . . . . ?
C12B C13B C14B C15B 3.8(13) . . . . ?
C17B C13B C14B C15B -178.0(8) . . . . ?
C13B C14B C15B C16B -175.6(7) . . . . ?
C14B C15B C16B O6B 9.7(13) . . . . ?
C14B C15B C16B O5B -170.4(9) . . . . ?
O2B C4B O1B C1B 177.3(8) . . . . ?
C3B C4B O1B C1B -1.1(9) . . . . ?
C2B C1B O1B C4B 1.7(8) . . . . ?
C7B C6B O4B C10B 101.1(10) . . . . ?
C5B C6B O4B C10B -81.9(10) . . . . ?
